data_1546359
loop_
_publ_author_name
'Ferrier, Robert'
'Imbrogno, Jennifer'
'Rodriguez, Christina'
'Chwatko, Malgorzata'
'Meyer, Paul William'
'Lynd, Nathaniel A.'

_publ_section_title
;
 Four-fold increase in epoxide polymerization rate with change of
 alkyl-substitution on mono-&#x00B5;-oxo-dialuminum initiators
;
_journal_name_full 'Polym. Chem.'
_journal_paper_doi 10.1039/C7PY00894E
_journal_year 2017
_chemical_formula_moiety 'C16 H18 N O, 2 Al, 5 C4 H9'
_chemical_formula_sum 'C36 H63 Al2 N O'
_chemical_formula_weight 579.83
_chemical_name_common isobutyl-TAxEDA
_chemical_name_systematic 'tri(isobutyl)aluminum adduct of (2-dibenzylamino)ethoxy-di(isobutyl)aluminum'
_chemical_properties_physical ', Air-sensitive,Moisture-sensitive'
_space_group_crystal_system monoclinic
_space_group_IT_number 14
_space_group_name_Hall '-P 2yn'
_space_group_name_H-M_alt 'P 1 21/n 1'
_symmetry_space_group_name_Hall '-P 2yn'
_symmetry_space_group_name_H-M 'P 1 21/n 1'
_atom_sites_solution_hydrogens geom
_audit_creation_method SHELXL-2016/6
_audit_update_record
;
2017-05-28 deposited with the CCDC.
2017-06-20 downloaded from the CCDC.
;
_cell_angle_alpha 90
_cell_angle_beta 110.776(4)
_cell_angle_gamma 90
_cell_formula_units_Z 8
_cell_length_a 21.170(4)
_cell_length_b 13.038(3)
_cell_length_c 28.359(6)
_cell_measurement_reflns_used 7378
_cell_measurement_temperature 123(2)
_cell_measurement_theta_max 27.1
_cell_measurement_theta_min 2.15
_cell_volume 7319(3)
_computing_cell_refinement 'Apex II release 2010, Bruker AXS, Inc.'
_computing_data_collection 'Apex II release 2010, Bruker AXS, Inc.'
_computing_data_reduction 'Apex II release 2010, Bruker AXS, Inc.'
_computing_molecular_graphics 'XP SHELXTL/PC, Siemens Analytical'
_computing_publication_material 'SHELXL-2016/6, Sheldrick, G. M.'
_computing_structure_refinement 'Shelxl-2016/6, Sheldrick, G. M.'
_computing_structure_solution
;

Sheldrick, G. M. (2015).  SHELXT.  Acta Cryst. A71, 3-8.

;
_diffrn_ambient_temperature 123(2)
_diffrn_measured_fraction_theta_full 0.998
_diffrn_measured_fraction_theta_max 0.998
_diffrn_measurement_device_type 'Nonius Kappa CCD with Bruker Apex II detector'
_diffrn_measurement_method \w-scans
_diffrn_radiation_type MoK\a
_diffrn_radiation_wavelength 0.71073
_diffrn_reflns_av_R_equivalents 0.0972
_diffrn_reflns_av_unetI/netI 0.0851
_diffrn_reflns_Laue_measured_fraction_full 0.998
_diffrn_reflns_Laue_measured_fraction_max 0.998
_diffrn_reflns_limit_h_max 25
_diffrn_reflns_limit_h_min -25
_diffrn_reflns_limit_k_max 15
_diffrn_reflns_limit_k_min -15
_diffrn_reflns_limit_l_max 33
_diffrn_reflns_limit_l_min -33
_diffrn_reflns_number 58991
_diffrn_reflns_point_group_measured_fraction_full 0.998
_diffrn_reflns_point_group_measured_fraction_max 0.998
_diffrn_reflns_theta_full 25.121
_diffrn_reflns_theta_max 25.121
_diffrn_reflns_theta_min 2.191
_diffrn_source 'sealed fine focus tube'
_exptl_absorpt_coefficient_mu 0.105
_exptl_absorpt_correction_T_max 1.00
_exptl_absorpt_correction_T_min 0.803
_exptl_absorpt_correction_type multi-scan
_exptl_absorpt_process_details
;
SADABS. G. M. Sheldrick.
;
_exptl_crystal_colour colorless
_exptl_crystal_density_diffrn 1.052
_exptl_crystal_description prisms
_exptl_crystal_F_000 2560
_exptl_crystal_recrystallization_method 'Re-crystallisation from solvent: hexane'
_exptl_crystal_size_max 0.410
_exptl_crystal_size_mid 0.210
_exptl_crystal_size_min 0.100
_refine_diff_density_max 1.106
_refine_diff_density_min -0.480
_refine_diff_density_rms 0.080
_refine_ls_extinction_method none
_refine_ls_goodness_of_fit_ref 1.085
_refine_ls_hydrogen_treatment constr
_refine_ls_matrix_type full
_refine_ls_number_parameters 741
_refine_ls_number_reflns 13049
_refine_ls_number_restraints 480
_refine_ls_restrained_S_all 1.073
_refine_ls_R_factor_all 0.1319
_refine_ls_R_factor_gt 0.0928
_refine_ls_shift/su_max 0.000
_refine_ls_shift/su_mean 0.000
_refine_ls_structure_factor_coef Fsqd
_refine_ls_weighting_details 'w=1/[\s^2^(Fo^2^)+(0.0758P)^2^+23.1840P] where P=(Fo^2^+2Fc^2^)/3'
_refine_ls_weighting_scheme calc
_refine_ls_wR_factor_gt 0.2097
_refine_ls_wR_factor_ref 0.2279
_reflns_Friedel_coverage 0.000
_reflns_number_gt 8968
_reflns_number_total 13049
_reflns_threshold_expression 'I > 2\s(I)'
_cod_data_source_file c7py00894e2.cif
_cod_data_source_block shelx
_cod_original_cell_volume 7318(3)
_cod_database_code 1546359
_shelx_shelxl_version_number 2016/6
_shelx_space_group_comment
;
The symmetry employed for this shelxl refinement is uniquely defined
by the following loop, which should always be used as a source of
symmetry information in preference to the above space-group names.
They are only intended as comments.
;
_shelx_estimated_absorpt_t_min 0.958
_shelx_estimated_absorpt_t_max 0.990

loop_
_space_group_symop_operation_xyz
'x, y, z'
'-x+1/2, y+1/2, -z+1/2'
'-x, -y, -z'
'x-1/2, -y-1/2, z-1/2'

loop_
_atom_site_label
_atom_site_type_symbol
_atom_site_fract_x
_atom_site_fract_y
_atom_site_fract_z
_atom_site_U_iso_or_equiv
_atom_site_adp_type
_atom_site_occupancy
_atom_site_site_symmetry_order
_atom_site_calc_flag
_atom_site_refinement_flags_posn
_atom_site_refinement_flags_adp
C1 C 0.2244(2) 0.3277(3) 0.19073(16) 0.0163(9) Uani 1 1 d . U
H1A H 0.257202 0.322083 0.225658 0.020 Uiso 1 1 calc R U
H1B H 0.245300 0.297559 0.167706 0.020 Uiso 1 1 calc R U
C2 C 0.16042(19) 0.2696(3) 0.18605(15) 0.0154(9) Uani 1 1 d . U
H2A H 0.167376 0.195388 0.182293 0.018 Uiso 1 1 calc R U
H2B H 0.149806 0.279395 0.217051 0.018 Uiso 1 1 calc R U
C3 C 0.1120(2) 0.2805(3) 0.09216(15) 0.0134(8) Uani 1 1 d . U
H3A H 0.071005 0.302737 0.064085 0.016 Uiso 1 1 calc R U
H3B H 0.150280 0.321409 0.090096 0.016 Uiso 1 1 calc R U
C4 C 0.1248(2) 0.1699(3) 0.08370(14) 0.0149(9) Uani 1 1 d . U
C5 C 0.1905(2) 0.1332(4) 0.09549(16) 0.0199(10) Uani 1 1 d . U
H5 H 0.227669 0.178397 0.109625 0.024 Uiso 1 1 calc R U
C6 C 0.2024(2) 0.0313(4) 0.08682(17) 0.0257(11) Uani 1 1 d . U
H6 H 0.247381 0.007116 0.095090 0.031 Uiso 1 1 calc R U
C7 C 0.1489(3) -0.0344(4) 0.06627(18) 0.0286(11) Uani 1 1 d . U
H7 H 0.156984 -0.104370 0.060832 0.034 Uiso 1 1 calc R U
C8 C 0.0839(2) 0.0008(4) 0.05359(18) 0.0285(11) Uani 1 1 d . U
H8 H 0.047022 -0.044634 0.038994 0.034 Uiso 1 1 calc R U
C9 C 0.0720(2) 0.1022(3) 0.06200(16) 0.0199(10) Uani 1 1 d . U
H9 H 0.026788 0.125842 0.052728 0.024 Uiso 1 1 calc R U
C10 C 0.04089(19) 0.2563(3) 0.14531(15) 0.0159(9) Uani 1 1 d . U
H10A H 0.038145 0.274059 0.178475 0.019 Uiso 1 1 calc R U
H10B H 0.046851 0.181088 0.144682 0.019 Uiso 1 1 calc R U
C11 C -0.0256(2) 0.2842(3) 0.10473(15) 0.0166(9) Uani 1 1 d . U
C12 C -0.0706(2) 0.2072(4) 0.08123(18) 0.0262(11) Uani 1 1 d . U
H12 H -0.058209 0.137656 0.089608 0.031 Uiso 1 1 calc R U
C13 C -0.1336(2) 0.2294(4) 0.04563(18) 0.0304(12) Uani 1 1 d . U
H13 H -0.164080 0.175608 0.029906 0.036 Uiso 1 1 calc R U
C14 C -0.1517(2) 0.3300(4) 0.03328(19) 0.0327(12) Uani 1 1 d . U
H14 H -0.194423 0.345659 0.008533 0.039 Uiso 1 1 calc R U
C15 C -0.1078(2) 0.4083(4) 0.05681(18) 0.0283(11) Uani 1 1 d . U
H15 H -0.120348 0.477744 0.048455 0.034 Uiso 1 1 calc R U
C16 C -0.0454(2) 0.3850(4) 0.09258(17) 0.0216(10) Uani 1 1 d . U
H16 H -0.015656 0.438984 0.109093 0.026 Uiso 1 1 calc R U
C17 C 0.0809(2) 0.4891(4) 0.20973(17) 0.0221(10) Uani 1 1 d . U
H17A H 0.048839 0.547003 0.198174 0.027 Uiso 1 1 calc R U
H17B H 0.053913 0.428207 0.211653 0.027 Uiso 1 1 calc R U
C18 C 0.1270(2) 0.5134(4) 0.26284(17) 0.0273(11) Uani 1 1 d . U
H18 H 0.160128 0.455729 0.274331 0.033 Uiso 1 1 calc R U
C19 C 0.0881(3) 0.5191(5) 0.2993(2) 0.0424(14) Uani 1 1 d . U
H19A H 0.120026 0.528623 0.333791 0.064 Uiso 1 1 calc R U
H19B H 0.062855 0.455221 0.297359 0.064 Uiso 1 1 calc R U
H19C H 0.056554 0.576965 0.290003 0.064 Uiso 1 1 calc R U
C20 C 0.1668(3) 0.6102(4) 0.26711(19) 0.0343(12) Uani 1 1 d . U
H20A H 0.190297 0.608415 0.242930 0.051 Uiso 1 1 calc R U
H20B H 0.199950 0.616372 0.301394 0.051 Uiso 1 1 calc R U
H20C H 0.136128 0.669211 0.259793 0.051 Uiso 1 1 calc R U
C21 C 0.0889(2) 0.5441(3) 0.09358(15) 0.0155(9) Uani 1 1 d . U
H21A H 0.129874 0.573090 0.089498 0.019 Uiso 1 1 calc R U
H21B H 0.068276 0.496522 0.065016 0.019 Uiso 1 1 calc R U
C22 C 0.0387(2) 0.6330(4) 0.08852(17) 0.0250(10) Uani 1 1 d . U
H22 H 0.001689 0.606258 0.099343 0.030 Uiso 1 1 calc R U
C23 C 0.0062(3) 0.6667(5) 0.0332(2) 0.0460(15) Uani 1 1 d . U
H23A H -0.028647 0.718243 0.030254 0.069 Uiso 1 1 calc R U
H23B H -0.014261 0.607148 0.012270 0.069 Uiso 1 1 calc R U
H23C H 0.040925 0.696166 0.021777 0.069 Uiso 1 1 calc R U
C24 C 0.0690(3) 0.7222(4) 0.1209(2) 0.0378(13) Uani 1 1 d . U
H24A H 0.089296 0.699708 0.156033 0.057 Uiso 1 1 calc R U
H24B H 0.033804 0.773206 0.118046 0.057 Uiso 1 1 calc R U
H24C H 0.103845 0.752742 0.110018 0.057 Uiso 1 1 calc R U
C25 C 0.2654(2) 0.4597(3) 0.09396(16) 0.0183(9) Uani 1 1 d . U
H25A H 0.244758 0.390548 0.089505 0.022 Uiso 1 1 calc R U
H25B H 0.231336 0.506482 0.071192 0.022 Uiso 1 1 calc R U
C26 C 0.3247(2) 0.4548(4) 0.07528(19) 0.0268(11) Uani 1 1 d . U
H26 H 0.354080 0.515831 0.088973 0.032 Uiso 1 1 calc R U
C27 C 0.3023(3) 0.4580(6) 0.0177(2) 0.060(2) Uani 1 1 d . U
H27A H 0.342210 0.455664 0.007750 0.090 Uiso 1 1 calc R U
H27B H 0.277271 0.521567 0.005121 0.090 Uiso 1 1 calc R U
H27C H 0.273260 0.398986 0.003262 0.090 Uiso 1 1 calc R U
C28 C 0.3670(3) 0.3601(5) 0.0938(2) 0.0512(17) Uani 1 1 d . U
H28A H 0.382596 0.357563 0.130683 0.077 Uiso 1 1 calc R U
H28B H 0.406110 0.362095 0.082958 0.077 Uiso 1 1 calc R U
H28C H 0.339834 0.299068 0.079731 0.077 Uiso 1 1 calc R U
C29 C 0.3672(2) 0.4530(3) 0.21483(15) 0.0174(9) Uani 1 1 d . U
H29A H 0.363734 0.377540 0.216675 0.021 Uiso 1 1 calc R U
H29B H 0.403494 0.467557 0.201352 0.021 Uiso 1 1 calc R U
C30 C 0.3904(2) 0.4946(4) 0.26894(16) 0.0223(10) Uani 1 1 d . U
H30 H 0.390092 0.571201 0.266839 0.027 Uiso 1 1 calc R U
C31 C 0.4627(2) 0.4615(4) 0.30010(18) 0.0323(12) Uani 1 1 d . U
H31A H 0.475657 0.490391 0.334121 0.048 Uiso 1 1 calc R U
H31B H 0.493639 0.486381 0.283896 0.048 Uiso 1 1 calc R U
H31C H 0.464896 0.386460 0.302203 0.048 Uiso 1 1 calc R U
C32 C 0.3435(2) 0.4642(4) 0.29640(17) 0.0297(11) Uani 1 1 d . U
H32A H 0.297622 0.487912 0.277203 0.045 Uiso 1 1 calc R U
H32B H 0.359100 0.495741 0.329955 0.045 Uiso 1 1 calc R U
H32C H 0.343524 0.389446 0.299790 0.045 Uiso 1 1 calc R U
C33 C 0.2627(2) 0.6503(3) 0.17582(16) 0.0193(9) Uani 1 1 d . U
H33A H 0.212989 0.659168 0.163145 0.023 Uiso 1 1 calc R U
H33B H 0.278706 0.661302 0.212745 0.023 Uiso 1 1 calc R U
C34 C 0.2919(2) 0.7377(4) 0.15328(19) 0.0280(11) Uani 1 1 d . U
H34 H 0.278719 0.804316 0.164651 0.034 Uiso 1 1 calc R U
C35 C 0.3692(2) 0.7320(4) 0.1728(2) 0.0345(12) Uani 1 1 d . U
H35A H 0.383252 0.665432 0.163778 0.052 Uiso 1 1 calc R U
H35B H 0.386788 0.739787 0.209545 0.052 Uiso 1 1 calc R U
H35C H 0.386971 0.787027 0.157510 0.052 Uiso 1 1 calc R U
C36 C 0.2639(3) 0.7360(4) 0.09579(19) 0.0331(12) Uani 1 1 d . U
H36A H 0.276122 0.799802 0.082876 0.050 Uiso 1 1 calc R U
H36B H 0.214561 0.729658 0.083848 0.050 Uiso 1 1 calc R U
H36C H 0.282918 0.677511 0.083687 0.050 Uiso 1 1 calc R U
C37 C 0.7258(2) 0.9621(3) 0.18796(16) 0.0187(9) Uani 1 1 d . U
H37A H 0.746543 0.987330 0.163863 0.022 Uiso 1 1 calc R U
H37B H 0.758710 0.972139 0.222571 0.022 Uiso 1 1 calc R U
C38 C 0.6615(2) 1.0222(3) 0.18128(16) 0.0174(9) Uani 1 1 d . U
H38A H 0.651848 1.019786 0.212957 0.021 Uiso 1 1 calc R U
H38B H 0.668020 1.094900 0.173958 0.021 Uiso 1 1 calc R U
C39 C 0.5414(2) 1.0318(3) 0.14244(16) 0.0194(10) Uani 1 1 d . U
H39A H 0.538261 1.014521 0.175518 0.023 Uiso 1 1 calc R U
H39B H 0.549223 1.106657 0.142323 0.023 Uiso 1 1 calc R U
C40 C 0.4741(2) 1.0092(4) 0.10245(16) 0.0199(10) Uani 1 1 d . U
C41 C 0.4516(2) 0.9097(4) 0.08852(16) 0.0222(10) Uani 1 1 d . U
H41 H 0.480461 0.853198 0.102659 0.027 Uiso 1 1 calc R U
C42 C 0.3871(2) 0.8928(4) 0.05402(18) 0.0298(12) Uani 1 1 d . U
H42 H 0.372221 0.824632 0.044414 0.036 Uiso 1 1 calc R U
C43 C 0.3441(2) 0.9743(4) 0.03341(18) 0.0294(12) Uani 1 1 d . U
H43 H 0.299888 0.962180 0.009926 0.035 Uiso 1 1 calc R U
C44 C 0.3662(2) 1.0730(4) 0.04734(19) 0.0330(12) Uani 1 1 d . U
H44 H 0.337031 1.129221 0.033284 0.040 Uiso 1 1 calc R U
C45 C 0.4308(2) 1.0911(4) 0.08180(18) 0.0250(10) Uani 1 1 d . U
H45 H 0.445514 1.159366 0.091290 0.030 Uiso 1 1 calc R U
C46 C 0.6093(2) 0.9939(3) 0.08793(16) 0.0172(9) Uani 1 1 d . U
H46A H 0.647059 0.950831 0.086437 0.021 Uiso 1 1 calc R U
H46B H 0.567450 0.968451 0.061706 0.021 Uiso 1 1 calc R U
C47 C 0.6213(2) 1.1031(3) 0.07484(16) 0.0188(9) Uani 1 1 d . U
C48 C 0.6869(2) 1.1402(4) 0.08545(17) 0.0225(10) Uani 1 1 d . U
H48 H 0.724408 1.097032 0.101881 0.027 Uiso 1 1 calc R U
C49 C 0.6976(2) 1.2386(4) 0.07233(18) 0.0293(11) Uani 1 1 d . U
H49 H 0.742427 1.262659 0.079531 0.035 Uiso 1 1 calc R U
C50 C 0.6438(3) 1.3021(4) 0.04887(19) 0.0331(12) Uani 1 1 d . U
H50 H 0.651489 1.370361 0.040430 0.040 Uiso 1 1 calc R U
C51 C 0.5782(3) 1.2668(4) 0.03749(19) 0.0320(12) Uani 1 1 d . U
H51 H 0.540916 1.310411 0.021024 0.038 Uiso 1 1 calc R U
C52 C 0.5673(2) 1.1672(3) 0.05030(17) 0.0237(10) Uani 1 1 d . U
H52 H 0.522401 1.142666 0.042189 0.028 Uiso 1 1 calc R U
C53 C 0.5938(2) 0.7330(3) 0.10063(15) 0.0165(9) Uani 1 1 d . U
H53A H 0.557506 0.766079 0.072428 0.020 Uiso 1 1 calc R U
H53B H 0.633273 0.724757 0.089962 0.020 Uiso 1 1 calc R U
C54 C 0.5694(2) 0.6257(3) 0.10883(16) 0.0175(9) Uani 1 1 d . U
H54 H 0.599637 0.601168 0.142751 0.021 Uiso 1 1 calc R U
C55 C 0.5744(3) 0.5493(4) 0.0702(2) 0.0326(12) Uani 1 1 d . U
H55A H 0.559997 0.481569 0.077451 0.049 Uiso 1 1 calc R U
H55B H 0.621274 0.545587 0.071560 0.049 Uiso 1 1 calc R U
H55C H 0.545183 0.571269 0.036422 0.049 Uiso 1 1 calc R U
C56 C 0.4972(2) 0.6281(4) 0.10905(18) 0.0255(11) Uani 1 1 d . U
H56A H 0.466307 0.651763 0.076159 0.038 Uiso 1 1 calc R U
H56B H 0.495036 0.675031 0.135418 0.038 Uiso 1 1 calc R U
H56C H 0.484103 0.559048 0.115703 0.038 Uiso 1 1 calc R U
C57 C 0.5846(2) 0.8107(3) 0.21443(16) 0.0192(10) Uani 1 1 d . U
H57A H 0.604205 0.866793 0.238789 0.023 Uiso 1 1 calc R U
H57B H 0.535228 0.822747 0.200128 0.023 Uiso 1 1 calc R U
C58 C 0.5958(2) 0.7112(4) 0.24438(17) 0.0247(10) Uani 1 1 d . U
H58 H 0.576903 0.653690 0.220150 0.030 Uiso 1 1 calc R U
C59 C 0.5584(3) 0.7135(5) 0.2817(2) 0.0400(14) Uani 1 1 d . U
H59A H 0.566466 0.649074 0.300774 0.060 Uiso 1 1 calc R U
H59B H 0.509842 0.721676 0.263233 0.060 Uiso 1 1 calc R U
H59C H 0.574932 0.771063 0.305067 0.060 Uiso 1 1 calc R U
C60 C 0.6692(3) 0.6899(5) 0.2723(2) 0.0458(16) Uani 1 1 d . U
H60A H 0.693597 0.691612 0.248744 0.069 Uiso 1 1 calc R U
H60B H 0.674236 0.622070 0.288111 0.069 Uiso 1 1 calc R U
H60C H 0.687751 0.742191 0.298451 0.069 Uiso 1 1 calc R U
C61 C 0.7688(2) 0.6369(4) 0.1801(2) 0.0293(11) Uani 1 1 d . U
H61A H 0.785436 0.621474 0.216699 0.035 Uiso 1 1 calc R U
H61B H 0.719720 0.622755 0.166390 0.035 Uiso 1 1 calc R U
C62 C 0.8056(3) 0.5651(5) 0.1536(3) 0.0496(16) Uani 1 1 d . U
H62 H 0.794491 0.591319 0.118410 0.060 Uiso 1 1 calc R U
C63 C 0.7840(3) 0.4595(5) 0.1496(3) 0.072(2) Uani 1 1 d . U
H63A H 0.807281 0.420328 0.131194 0.108 Uiso 1 1 calc R U
H63B H 0.735098 0.455864 0.131559 0.108 Uiso 1 1 calc R U
H63C H 0.794974 0.430576 0.183509 0.108 Uiso 1 1 calc R U
C64 C 0.8819(2) 0.5740(4) 0.1798(2) 0.0399(14) Uani 1 1 d . U
H64A H 0.893845 0.561265 0.216008 0.060 Uiso 1 1 calc R U
H64B H 0.896523 0.643120 0.174708 0.060 Uiso 1 1 calc R U
H64C H 0.904413 0.523397 0.165638 0.060 Uiso 1 1 calc R U
C65 C 0.8685(2) 0.8395(4) 0.22158(16) 0.0191(9) Uani 1 1 d . U
H65A H 0.906017 0.827038 0.209139 0.023 Uiso 1 1 calc R U
H65B H 0.863014 0.914739 0.222735 0.023 Uiso 1 1 calc R U
C66 C 0.8909(2) 0.7994(4) 0.27603(17) 0.0237(10) Uani 1 1 d . U
H66 H 0.888725 0.722842 0.274387 0.028 Uiso 1 1 calc R U
C67 C 0.8443(3) 0.8347(5) 0.30258(19) 0.0404(14) Uani 1 1 d . U
H67A H 0.845255 0.909768 0.304739 0.061 Uiso 1 1 calc R U
H67B H 0.859296 0.805583 0.336638 0.061 Uiso 1 1 calc R U
H67C H 0.798194 0.811754 0.283611 0.061 Uiso 1 1 calc R U
C68 C 0.9642(3) 0.8292(5) 0.3075(2) 0.0407(14) Uani 1 1 d . U
H68A H 0.968859 0.904002 0.307676 0.061 Uiso 1 1 calc R U
H68B H 0.994966 0.798014 0.292725 0.061 Uiso 1 1 calc R U
H68C H 0.975293 0.804580 0.342166 0.061 Uiso 1 1 calc R U
C69 C 0.7742(2) 0.8153(4) 0.09866(16) 0.0250(11) Uani 1 1 d . U
H69A H 0.749838 0.757354 0.077374 0.030 Uiso 1 1 calc R U
H69B H 0.744936 0.876503 0.088025 0.030 Uiso 1 1 calc R U
C70 C 0.8383(2) 0.8351(4) 0.08675(17) 0.0287(11) Uani 1 1 d . U
H70 H 0.874092 0.787506 0.108165 0.034 Uiso 1 1 calc R U
C71 C 0.8290(3) 0.8134(6) 0.0318(2) 0.0511(17) Uani 1 1 d . U
H71A H 0.793419 0.857758 0.009730 0.077 Uiso 1 1 calc R U
H71B H 0.816270 0.741375 0.023976 0.077 Uiso 1 1 calc R U
H71C H 0.871479 0.827008 0.026357 0.077 Uiso 1 1 calc R U
C72 C 0.8635(3) 0.9435(5) 0.1007(2) 0.0539(17) Uani 1 1 d . U
H72A H 0.907965 0.951244 0.097684 0.081 Uiso 1 1 calc R U
H72B H 0.867069 0.957743 0.135444 0.081 Uiso 1 1 calc R U
H72C H 0.831674 0.991885 0.077825 0.081 Uiso 1 1 calc R U
N1 N 0.10254(16) 0.3070(3) 0.14130(12) 0.0127(7) Uani 1 1 d . U
N2 N 0.60284(17) 0.9785(3) 0.13903(13) 0.0159(8) Uani 1 1 d . U
O1 O 0.20853(13) 0.4341(2) 0.17813(10) 0.0137(6) Uani 1 1 d . U
O2 O 0.70999(13) 0.8551(2) 0.17927(10) 0.0155(6) Uani 1 1 d . U
Al1 Al 0.11812(6) 0.46214(9) 0.15630(4) 0.0125(3) Uani 1 1 d . U
Al2 Al 0.28082(6) 0.50387(10) 0.16463(5) 0.0142(3) Uani 1 1 d . U
Al3 Al 0.61951(6) 0.82670(10) 0.15886(5) 0.0137(3) Uani 1 1 d . U
Al4 Al 0.78442(6) 0.78351(10) 0.17033(5) 0.0166(3) Uani 1 1 d . U

loop_
_atom_site_aniso_label
_atom_site_aniso_U_11
_atom_site_aniso_U_22
_atom_site_aniso_U_33
_atom_site_aniso_U_23
_atom_site_aniso_U_13
_atom_site_aniso_U_12
C1 0.013(2) 0.012(2) 0.022(2) 0.0029(17) 0.0042(17) -0.0001(17)
C2 0.018(2) 0.011(2) 0.013(2) 0.0037(17) 0.0008(16) -0.0016(17)
C3 0.016(2) 0.010(2) 0.015(2) 0.0018(16) 0.0067(16) -0.0005(17)
C4 0.022(2) 0.013(2) 0.0110(19) 0.0008(16) 0.0072(16) 0.0000(17)
C5 0.020(2) 0.021(2) 0.019(2) -0.0020(19) 0.0071(18) 0.0008(19)
C6 0.027(2) 0.023(3) 0.029(2) -0.005(2) 0.013(2) 0.007(2)
C7 0.042(3) 0.016(2) 0.029(2) 0.000(2) 0.015(2) 0.008(2)
C8 0.033(3) 0.016(2) 0.032(3) -0.007(2) 0.007(2) -0.006(2)
C9 0.021(2) 0.011(2) 0.027(2) -0.0016(18) 0.0069(18) 0.0020(18)
C10 0.015(2) 0.013(2) 0.021(2) 0.0036(17) 0.0085(17) -0.0010(17)
C11 0.013(2) 0.019(2) 0.019(2) -0.0023(18) 0.0084(17) -0.0007(18)
C12 0.018(2) 0.028(3) 0.032(3) -0.004(2) 0.0089(19) -0.004(2)
C13 0.018(2) 0.038(3) 0.034(3) -0.012(2) 0.008(2) -0.007(2)
C14 0.015(2) 0.049(3) 0.031(3) -0.006(2) 0.004(2) 0.004(2)
C15 0.021(2) 0.028(3) 0.034(3) 0.001(2) 0.009(2) 0.004(2)
C16 0.017(2) 0.017(2) 0.031(2) -0.0039(19) 0.0078(19) 0.0001(18)
C17 0.016(2) 0.023(2) 0.030(2) -0.006(2) 0.0122(19) -0.0027(19)
C18 0.028(2) 0.029(3) 0.028(2) 0.001(2) 0.014(2) 0.000(2)
C19 0.052(3) 0.049(4) 0.035(3) -0.009(3) 0.027(3) -0.016(3)
C20 0.032(3) 0.038(3) 0.037(3) -0.016(2) 0.017(2) -0.011(2)
C21 0.0116(19) 0.012(2) 0.022(2) 0.0014(17) 0.0061(17) 0.0030(17)
C22 0.031(2) 0.016(2) 0.030(2) 0.005(2) 0.013(2) 0.010(2)
C23 0.053(4) 0.043(4) 0.032(3) 0.004(3) 0.004(3) 0.026(3)
C24 0.039(3) 0.031(3) 0.040(3) 0.006(2) 0.009(2) 0.009(2)
C25 0.015(2) 0.018(2) 0.023(2) 0.0016(18) 0.0084(17) -0.0038(18)
C26 0.021(2) 0.019(2) 0.046(3) -0.011(2) 0.020(2) -0.0039(19)
C27 0.072(4) 0.076(5) 0.055(4) 0.030(3) 0.052(4) 0.038(4)
C28 0.051(4) 0.067(4) 0.032(3) -0.007(3) 0.009(3) 0.037(3)
C29 0.0109(19) 0.017(2) 0.024(2) -0.0030(18) 0.0063(17) -0.0001(17)
C30 0.012(2) 0.027(3) 0.026(2) -0.006(2) 0.0037(18) 0.0035(19)
C31 0.020(2) 0.037(3) 0.030(3) -0.003(2) -0.003(2) 0.004(2)
C32 0.024(2) 0.041(3) 0.023(2) -0.007(2) 0.008(2) 0.001(2)
C33 0.014(2) 0.018(2) 0.025(2) -0.0026(19) 0.0060(17) -0.0021(18)
C34 0.025(2) 0.017(2) 0.042(3) -0.002(2) 0.012(2) -0.005(2)
C35 0.023(2) 0.038(3) 0.042(3) 0.000(2) 0.012(2) -0.012(2)
C36 0.036(3) 0.022(3) 0.043(3) 0.012(2) 0.016(2) 0.002(2)
C37 0.016(2) 0.015(2) 0.025(2) -0.0041(18) 0.0059(18) -0.0021(18)
C38 0.018(2) 0.013(2) 0.020(2) -0.0054(18) 0.0062(17) -0.0024(17)
C39 0.018(2) 0.017(2) 0.026(2) -0.0042(19) 0.0099(18) 0.0053(18)
C40 0.017(2) 0.025(2) 0.023(2) 0.0002(19) 0.0129(18) 0.0063(19)
C41 0.018(2) 0.025(3) 0.024(2) -0.004(2) 0.0073(18) 0.0049(19)
C42 0.021(2) 0.036(3) 0.033(3) -0.012(2) 0.010(2) 0.000(2)
C43 0.020(2) 0.043(3) 0.026(2) -0.007(2) 0.0082(19) 0.007(2)
C44 0.022(2) 0.040(3) 0.035(3) 0.006(2) 0.008(2) 0.012(2)
C45 0.022(2) 0.023(3) 0.036(3) 0.000(2) 0.017(2) 0.006(2)
C46 0.019(2) 0.014(2) 0.021(2) -0.0011(18) 0.0111(17) 0.0072(18)
C47 0.022(2) 0.017(2) 0.020(2) -0.0011(18) 0.0108(18) 0.0010(18)
C48 0.023(2) 0.021(2) 0.026(2) -0.0011(19) 0.0122(19) -0.0001(19)
C49 0.031(3) 0.027(3) 0.035(3) -0.007(2) 0.018(2) -0.008(2)
C50 0.053(3) 0.017(2) 0.037(3) -0.002(2) 0.026(2) -0.001(2)
C51 0.045(3) 0.024(3) 0.035(3) 0.004(2) 0.025(2) 0.009(2)
C52 0.026(2) 0.017(2) 0.033(3) 0.004(2) 0.016(2) 0.0051(19)
C53 0.017(2) 0.014(2) 0.020(2) -0.0036(18) 0.0087(17) 0.0018(17)
C54 0.014(2) 0.015(2) 0.022(2) 0.0015(18) 0.0047(17) 0.0038(17)
C55 0.041(3) 0.014(2) 0.045(3) -0.011(2) 0.017(2) 0.001(2)
C56 0.021(2) 0.017(2) 0.038(3) 0.000(2) 0.010(2) -0.0070(19)
C57 0.016(2) 0.023(2) 0.021(2) -0.0037(18) 0.0092(17) 0.0004(18)
C58 0.030(2) 0.021(2) 0.028(2) -0.003(2) 0.016(2) -0.002(2)
C59 0.028(3) 0.057(4) 0.040(3) 0.013(3) 0.018(2) -0.001(3)
C60 0.036(3) 0.048(4) 0.066(4) 0.031(3) 0.034(3) 0.022(3)
C61 0.015(2) 0.020(3) 0.051(3) -0.008(2) 0.009(2) 0.0015(19)
C62 0.032(3) 0.034(3) 0.080(4) -0.019(3) 0.016(3) 0.007(2)
C63 0.045(4) 0.054(4) 0.126(6) -0.051(4) 0.042(4) -0.011(3)
C64 0.024(3) 0.030(3) 0.069(4) -0.014(3) 0.021(3) 0.006(2)
C65 0.013(2) 0.022(2) 0.024(2) -0.0057(19) 0.0092(17) -0.0040(18)
C66 0.020(2) 0.026(3) 0.024(2) 0.001(2) 0.0057(18) -0.0059(19)
C67 0.041(3) 0.057(4) 0.027(3) 0.003(3) 0.015(2) -0.007(3)
C68 0.032(3) 0.046(4) 0.034(3) 0.006(3) -0.001(2) -0.009(3)
C69 0.020(2) 0.036(3) 0.021(2) -0.004(2) 0.0091(18) 0.002(2)
C70 0.020(2) 0.045(3) 0.023(2) 0.009(2) 0.0099(19) 0.004(2)
C71 0.038(3) 0.094(5) 0.029(3) 0.001(3) 0.021(3) 0.005(3)
C72 0.046(3) 0.063(4) 0.047(3) 0.018(3) 0.010(3) -0.020(3)
N1 0.0100(16) 0.0121(18) 0.0144(17) 0.0027(14) 0.0025(13) -0.0036(14)
N2 0.0139(17) 0.0144(19) 0.0205(18) -0.0001(15) 0.0074(14) 0.0004(15)
O1 0.0119(14) 0.0110(15) 0.0170(14) 0.0007(12) 0.0035(11) 0.0001(11)
O2 0.0140(14) 0.0112(15) 0.0231(15) -0.0033(12) 0.0091(12) -0.0002(12)
Al1 0.0107(6) 0.0103(6) 0.0163(6) -0.0019(5) 0.0047(5) 0.0001(5)
Al2 0.0104(6) 0.0130(7) 0.0188(6) -0.0021(5) 0.0048(5) -0.0003(5)
Al3 0.0123(6) 0.0130(6) 0.0181(6) -0.0024(5) 0.0080(5) -0.0011(5)
Al4 0.0119(6) 0.0189(7) 0.0207(7) -0.0020(5) 0.0077(5) 0.0005(5)

loop_
_atom_type_symbol
_atom_type_description
_atom_type_scat_dispersion_real
_atom_type_scat_dispersion_imag
_atom_type_scat_source
C C 0.0033 0.0016 'International Tables Vol C Tables 4.2.6.8 and 6.1.1.4'
H H 0.0000 0.0000 'International Tables Vol C Tables 4.2.6.8 and 6.1.1.4'
N N 0.0061 0.0033 'International Tables Vol C Tables 4.2.6.8 and 6.1.1.4'
O O 0.0106 0.0060 'International Tables Vol C Tables 4.2.6.8 and 6.1.1.4'
Al Al 0.0645 0.0514 'International Tables Vol C Tables 4.2.6.8 and 6.1.1.4'

loop_
_geom_angle_atom_site_label_1
_geom_angle_atom_site_label_2
_geom_angle_atom_site_label_3
_geom_angle
O1 C1 C2 109.6(3)
O1 C1 H1A 109.7
C2 C1 H1A 109.7
O1 C1 H1B 109.7
C2 C1 H1B 109.7
H1A C1 H1B 108.2
N1 C2 C1 110.4(3)
N1 C2 H2A 109.6
C1 C2 H2A 109.6
N1 C2 H2B 109.6
C1 C2 H2B 109.6
H2A C2 H2B 108.1
C4 C3 N1 117.1(3)
C4 C3 H3A 108.0
N1 C3 H3A 108.0
C4 C3 H3B 108.0
N1 C3 H3B 108.0
H3A C3 H3B 107.3
C9 C4 C5 117.8(4)
C9 C4 C3 121.3(4)
C5 C4 C3 120.8(4)
C6 C5 C4 120.8(4)
C6 C5 H5 119.6
C4 C5 H5 119.6
C7 C6 C5 119.9(4)
C7 C6 H6 120.1
C5 C6 H6 120.1
C8 C7 C6 120.1(4)
C8 C7 H7 120.0
C6 C7 H7 120.0
C7 C8 C9 120.1(4)
C7 C8 H8 119.9
C9 C8 H8 119.9
C8 C9 C4 121.2(4)
C8 C9 H9 119.4
C4 C9 H9 119.4
N1 C10 C11 115.8(3)
N1 C10 H10A 108.3
C11 C10 H10A 108.3
N1 C10 H10B 108.3
C11 C10 H10B 108.3
H10A C10 H10B 107.4
C12 C11 C16 118.2(4)
C12 C11 C10 119.2(4)
C16 C11 C10 122.3(4)
C11 C12 C13 121.3(5)
C11 C12 H12 119.4
C13 C12 H12 119.4
C14 C13 C12 119.5(5)
C14 C13 H13 120.2
C12 C13 H13 120.2
C13 C14 C15 120.2(4)
C13 C14 H14 119.9
C15 C14 H14 119.9
C14 C15 C16 119.7(5)
C14 C15 H15 120.2
C16 C15 H15 120.2
C15 C16 C11 121.1(4)
C15 C16 H16 119.4
C11 C16 H16 119.4
C18 C17 Al1 120.7(3)
C18 C17 H17A 107.2
Al1 C17 H17A 107.2
C18 C17 H17B 107.2
Al1 C17 H17B 107.2
H17A C17 H17B 106.8
C20 C18 C17 113.8(4)
C20 C18 C19 109.0(4)
C17 C18 C19 111.7(4)
C20 C18 H18 107.4
C17 C18 H18 107.4
C19 C18 H18 107.4
C18 C19 H19A 109.5
C18 C19 H19B 109.5
H19A C19 H19B 109.5
C18 C19 H19C 109.5
H19A C19 H19C 109.5
H19B C19 H19C 109.5
C18 C20 H20A 109.5
C18 C20 H20B 109.5
H20A C20 H20B 109.5
C18 C20 H20C 109.5
H20A C20 H20C 109.5
H20B C20 H20C 109.5
C22 C21 Al1 118.3(3)
C22 C21 H21A 107.7
Al1 C21 H21A 107.7
C22 C21 H21B 107.7
Al1 C21 H21B 107.7
H21A C21 H21B 107.1
C24 C22 C23 110.3(4)
C24 C22 C21 113.6(4)
C23 C22 C21 110.7(4)
C24 C22 H22 107.3
C23 C22 H22 107.3
C21 C22 H22 107.3
C22 C23 H23A 109.5
C22 C23 H23B 109.5
H23A C23 H23B 109.5
C22 C23 H23C 109.5
H23A C23 H23C 109.5
H23B C23 H23C 109.5
C22 C24 H24A 109.5
C22 C24 H24B 109.5
H24A C24 H24B 109.5
C22 C24 H24C 109.5
H24A C24 H24C 109.5
H24B C24 H24C 109.5
C26 C25 Al2 119.9(3)
C26 C25 H25A 107.3
Al2 C25 H25A 107.3
C26 C25 H25B 107.3
Al2 C25 H25B 107.3
H25A C25 H25B 106.9
C28 C26 C25 111.9(4)
C28 C26 C27 108.4(4)
C25 C26 C27 112.8(4)
C28 C26 H26 107.8
C25 C26 H26 107.8
C27 C26 H26 107.8
C26 C27 H27A 109.5
C26 C27 H27B 109.5
H27A C27 H27B 109.5
C26 C27 H27C 109.5
H27A C27 H27C 109.5
H27B C27 H27C 109.5
C26 C28 H28A 109.5
C26 C28 H28B 109.5
H28A C28 H28B 109.5
C26 C28 H28C 109.5
H28A C28 H28C 109.5
H28B C28 H28C 109.5
C30 C29 Al2 119.0(3)
C30 C29 H29A 107.6
Al2 C29 H29A 107.6
C30 C29 H29B 107.6
Al2 C29 H29B 107.6
H29A C29 H29B 107.0
C32 C30 C31 109.4(4)
C32 C30 C29 112.7(4)
C31 C30 C29 112.1(4)
C32 C30 H30 107.5
C31 C30 H30 107.5
C29 C30 H30 107.5
C30 C31 H31A 109.5
C30 C31 H31B 109.5
H31A C31 H31B 109.5
C30 C31 H31C 109.5
H31A C31 H31C 109.5
H31B C31 H31C 109.5
C30 C32 H32A 109.5
C30 C32 H32B 109.5
H32A C32 H32B 109.5
C30 C32 H32C 109.5
H32A C32 H32C 109.5
H32B C32 H32C 109.5
C34 C33 Al2 120.9(3)
C34 C33 H33A 107.1
Al2 C33 H33A 107.1
C34 C33 H33B 107.1
Al2 C33 H33B 107.1
H33A C33 H33B 106.8
C36 C34 C35 110.2(4)
C36 C34 C33 111.9(4)
C35 C34 C33 110.4(4)
C36 C34 H34 108.1
C35 C34 H34 108.1
C33 C34 H34 108.1
C34 C35 H35A 109.5
C34 C35 H35B 109.5
H35A C35 H35B 109.5
C34 C35 H35C 109.5
H35A C35 H35C 109.5
H35B C35 H35C 109.5
C34 C36 H36A 109.5
C34 C36 H36B 109.5
H36A C36 H36B 109.5
C34 C36 H36C 109.5
H36A C36 H36C 109.5
H36B C36 H36C 109.5
O2 C37 C38 109.6(3)
O2 C37 H37A 109.8
C38 C37 H37A 109.8
O2 C37 H37B 109.8
C38 C37 H37B 109.8
H37A C37 H37B 108.2
N2 C38 C37 110.7(3)
N2 C38 H38A 109.5
C37 C38 H38A 109.5
N2 C38 H38B 109.5
C37 C38 H38B 109.5
H38A C38 H38B 108.1
C40 C39 N2 118.0(3)
C40 C39 H39A 107.8
N2 C39 H39A 107.8
C40 C39 H39B 107.8
N2 C39 H39B 107.8
H39A C39 H39B 107.1
C41 C40 C45 119.2(4)
C41 C40 C39 122.4(4)
C45 C40 C39 118.2(4)
C42 C41 C40 120.1(4)
C42 C41 H41 119.9
C40 C41 H41 119.9
C43 C42 C41 120.7(5)
C43 C42 H42 119.6
C41 C42 H42 119.6
C44 C43 C42 119.3(4)
C44 C43 H43 120.3
C42 C43 H43 120.3
C43 C44 C45 120.6(5)
C43 C44 H44 119.7
C45 C44 H44 119.7
C44 C45 C40 120.1(5)
C44 C45 H45 119.9
C40 C45 H45 119.9
C47 C46 N2 116.0(3)
C47 C46 H46A 108.3
N2 C46 H46A 108.3
C47 C46 H46B 108.3
N2 C46 H46B 108.3
H46A C46 H46B 107.4
C52 C47 C48 118.6(4)
C52 C47 C46 120.5(4)
C48 C47 C46 120.8(4)
C49 C48 C47 120.7(4)
C49 C48 H48 119.7
C47 C48 H48 119.7
C50 C49 C48 120.3(5)
C50 C49 H49 119.9
C48 C49 H49 119.9
C49 C50 C51 120.1(5)
C49 C50 H50 120.0
C51 C50 H50 120.0
C50 C51 C52 119.6(5)
C50 C51 H51 120.2
C52 C51 H51 120.2
C47 C52 C51 120.6(4)
C47 C52 H52 119.7
C51 C52 H52 119.7
C54 C53 Al3 116.4(3)
C54 C53 H53A 108.2
Al3 C53 H53A 108.2
C54 C53 H53B 108.2
Al3 C53 H53B 108.2
H53A C53 H53B 107.3
C55 C54 C56 110.1(4)
C55 C54 C53 112.1(4)
C56 C54 C53 111.8(3)
C55 C54 H54 107.6
C56 C54 H54 107.6
C53 C54 H54 107.6
C54 C55 H55A 109.5
C54 C55 H55B 109.5
H55A C55 H55B 109.5
C54 C55 H55C 109.5
H55A C55 H55C 109.5
H55B C55 H55C 109.5
C54 C56 H56A 109.5
C54 C56 H56B 109.5
H56A C56 H56B 109.5
C54 C56 H56C 109.5
H56A C56 H56C 109.5
H56B C56 H56C 109.5
C58 C57 Al3 120.4(3)
C58 C57 H57A 107.2
Al3 C57 H57A 107.2
C58 C57 H57B 107.2
Al3 C57 H57B 107.2
H57A C57 H57B 106.8
C60 C58 C57 112.3(4)
C60 C58 C59 109.3(4)
C57 C58 C59 110.7(4)
C60 C58 H58 108.1
C57 C58 H58 108.1
C59 C58 H58 108.1
C58 C59 H59A 109.5
C58 C59 H59B 109.5
H59A C59 H59B 109.5
C58 C59 H59C 109.5
H59A C59 H59C 109.5
H59B C59 H59C 109.5
C58 C60 H60A 109.5
C58 C60 H60B 109.5
H60A C60 H60B 109.5
C58 C60 H60C 109.5
H60A C60 H60C 109.5
H60B C60 H60C 109.5
C62 C61 Al4 111.9(4)
C62 C61 H61A 109.2
Al4 C61 H61A 109.2
C62 C61 H61B 109.2
Al4 C61 H61B 109.2
H61A C61 H61B 107.9
C63 C62 C64 111.2(5)
C63 C62 C61 114.2(5)
C64 C62 C61 109.8(4)
C63 C62 H62 107.1
C64 C62 H62 107.1
C61 C62 H62 107.1
C62 C63 H63A 109.5
C62 C63 H63B 109.5
H63A C63 H63B 109.5
C62 C63 H63C 109.5
H63A C63 H63C 109.5
H63B C63 H63C 109.5
C62 C64 H64A 109.5
C62 C64 H64B 109.5
H64A C64 H64B 109.5
C62 C64 H64C 109.5
H64A C64 H64C 109.5
H64B C64 H64C 109.5
C66 C65 Al4 119.0(3)
C66 C65 H65A 107.6
Al4 C65 H65A 107.6
C66 C65 H65B 107.6
Al4 C65 H65B 107.6
H65A C65 H65B 107.0
C67 C66 C65 112.0(4)
C67 C66 C68 109.6(4)
C65 C66 C68 112.7(4)
C67 C66 H66 107.4
C65 C66 H66 107.4
C68 C66 H66 107.4
C66 C67 H67A 109.5
C66 C67 H67B 109.5
H67A C67 H67B 109.5
C66 C67 H67C 109.5
H67A C67 H67C 109.5
H67B C67 H67C 109.5
C66 C68 H68A 109.5
C66 C68 H68B 109.5
H68A C68 H68B 109.5
C66 C68 H68C 109.5
H68A C68 H68C 109.5
H68B C68 H68C 109.5
C70 C69 Al4 118.2(3)
C70 C69 H69A 107.8
Al4 C69 H69A 107.8
C70 C69 H69B 107.8
Al4 C69 H69B 107.8
H69A C69 H69B 107.1
C72 C70 C71 110.2(5)
C72 C70 C69 110.9(4)
C71 C70 C69 113.0(4)
C72 C70 H70 107.5
C71 C70 H70 107.5
C69 C70 H70 107.5
C70 C71 H71A 109.5
C70 C71 H71B 109.5
H71A C71 H71B 109.5
C70 C71 H71C 109.5
H71A C71 H71C 109.5
H71B C71 H71C 109.5
C70 C72 H72A 109.5
C70 C72 H72B 109.5
H72A C72 H72B 109.5
C70 C72 H72C 109.5
H72A C72 H72C 109.5
H72B C72 H72C 109.5
C2 N1 C10 105.3(3)
C2 N1 C3 111.7(3)
C10 N1 C3 111.7(3)
C2 N1 Al1 97.0(2)
C10 N1 Al1 119.6(3)
C3 N1 Al1 110.4(2)
C38 N2 C39 105.2(3)
C38 N2 C46 112.6(3)
C39 N2 C46 111.9(3)
C38 N2 Al3 97.7(2)
C39 N2 Al3 119.7(3)
C46 N2 Al3 108.9(2)
C1 O1 Al1 113.6(2)
C1 O1 Al2 111.7(2)
Al1 O1 Al2 130.30(16)
C37 O2 Al3 113.9(2)
C37 O2 Al4 110.0(2)
Al3 O2 Al4 132.39(16)
O1 Al1 C17 115.56(16)
O1 Al1 C21 111.64(15)
C17 Al1 C21 120.83(19)
O1 Al1 N1 86.88(13)
C17 Al1 N1 104.71(17)
C21 Al1 N1 111.54(16)
O1 Al2 C29 107.04(16)
O1 Al2 C33 102.01(15)
C29 Al2 C33 112.62(18)
O1 Al2 C25 101.79(15)
C29 Al2 C25 113.76(18)
C33 Al2 C25 117.63(19)
O2 Al3 C53 109.69(16)
O2 Al3 C57 114.51(16)
C53 Al3 C57 122.26(19)
O2 Al3 N2 87.18(14)
C53 Al3 N2 113.49(17)
C57 Al3 N2 104.09(17)
O2 Al4 C61 105.38(16)
O2 Al4 C65 106.71(16)
C61 Al4 C65 113.7(2)
O2 Al4 C69 103.55(17)
C61 Al4 C69 112.2(2)
C65 Al4 C69 114.17(19)

loop_
_geom_bond_atom_site_label_1
_geom_bond_atom_site_label_2
_geom_bond_distance
C1 O1 1.443(5)
C1 C2 1.517(5)
C1 H1A 0.9900
C1 H1B 0.9900
C2 N1 1.499(5)
C2 H2A 0.9900
C2 H2B 0.9900
C3 C4 1.502(6)
C3 N1 1.516(5)
C3 H3A 0.9900
C3 H3B 0.9900
C4 C9 1.385(6)
C4 C5 1.396(6)
C5 C6 1.390(6)
C5 H5 0.9500
C6 C7 1.373(7)
C6 H6 0.9500
C7 C8 1.372(7)
C7 H7 0.9500
C8 C9 1.382(6)
C8 H8 0.9500
C9 H9 0.9500
C10 N1 1.503(5)
C10 C11 1.513(6)
C10 H10A 0.9900
C10 H10B 0.9900
C11 C12 1.382(6)
C11 C16 1.385(6)
C12 C13 1.389(6)
C12 H12 0.9500
C13 C14 1.376(7)
C13 H13 0.9500
C14 C15 1.383(7)
C14 H14 0.9500
C15 C16 1.384(6)
C15 H15 0.9500
C16 H16 0.9500
C17 C18 1.510(6)
C17 Al1 1.972(4)
C17 H17A 0.9900
C17 H17B 0.9900
C18 C20 1.499(7)
C18 C19 1.536(6)
C18 H18 1.0000
C19 H19A 0.9800
C19 H19B 0.9800
C19 H19C 0.9800
C20 H20A 0.9800
C20 H20B 0.9800
C20 H20C 0.9800
C21 C22 1.545(6)
C21 Al1 1.976(4)
C21 H21A 0.9900
C21 H21B 0.9900
C22 C24 1.479(7)
C22 C23 1.537(7)
C22 H22 1.0000
C23 H23A 0.9800
C23 H23B 0.9800
C23 H23C 0.9800
C24 H24A 0.9800
C24 H24B 0.9800
C24 H24C 0.9800
C25 C26 1.527(6)
C25 Al2 1.998(4)
C25 H25A 0.9900
C25 H25B 0.9900
C26 C28 1.505(7)
C26 C27 1.532(7)
C26 H26 1.0000
C27 H27A 0.9800
C27 H27B 0.9800
C27 H27C 0.9800
C28 H28A 0.9800
C28 H28B 0.9800
C28 H28C 0.9800
C29 C30 1.535(6)
C29 Al2 1.991(4)
C29 H29A 0.9900
C29 H29B 0.9900
C30 C32 1.515(6)
C30 C31 1.533(6)
C30 H30 1.0000
C31 H31A 0.9800
C31 H31B 0.9800
C31 H31C 0.9800
C32 H32A 0.9800
C32 H32B 0.9800
C32 H32C 0.9800
C33 C34 1.540(6)
C33 Al2 1.995(5)
C33 H33A 0.9900
C33 H33B 0.9900
C34 C36 1.525(7)
C34 C35 1.532(6)
C34 H34 1.0000
C35 H35A 0.9800
C35 H35B 0.9800
C35 H35C 0.9800
C36 H36A 0.9800
C36 H36B 0.9800
C36 H36C 0.9800
C37 O2 1.436(5)
C37 C38 1.524(6)
C37 H37A 0.9900
C37 H37B 0.9900
C38 N2 1.499(5)
C38 H38A 0.9900
C38 H38B 0.9900
C39 C40 1.502(6)
C39 N2 1.507(5)
C39 H39A 0.9900
C39 H39B 0.9900
C40 C41 1.390(6)
C40 C45 1.394(6)
C41 C42 1.387(6)
C41 H41 0.9500
C42 C43 1.386(7)
C42 H42 0.9500
C43 C44 1.379(7)
C43 H43 0.9500
C44 C45 1.391(7)
C44 H44 0.9500
C45 H45 0.9500
C46 C47 1.516(6)
C46 N2 1.516(5)
C46 H46A 0.9900
C46 H46B 0.9900
C47 C52 1.387(6)
C47 C48 1.398(6)
C48 C49 1.377(7)
C48 H48 0.9500
C49 C50 1.375(7)
C49 H49 0.9500
C50 C51 1.389(7)
C50 H50 0.9500
C51 C52 1.390(7)
C51 H51 0.9500
C52 H52 0.9500
C53 C54 1.538(6)
C53 Al3 1.969(4)
C53 H53A 0.9900
C53 H53B 0.9900
C54 C55 1.512(6)
C54 C56 1.531(6)
C54 H54 1.0000
C55 H55A 0.9800
C55 H55B 0.9800
C55 H55C 0.9800
C56 H56A 0.9800
C56 H56B 0.9800
C56 H56C 0.9800
C57 C58 1.522(6)
C57 Al3 1.975(4)
C57 H57A 0.9900
C57 H57B 0.9900
C58 C60 1.499(7)
C58 C59 1.531(6)
C58 H58 1.0000
C59 H59A 0.9800
C59 H59B 0.9800
C59 H59C 0.9800
C60 H60A 0.9800
C60 H60B 0.9800
C60 H60C 0.9800
C61 C62 1.570(7)
C61 Al4 1.976(5)
C61 H61A 0.9900
C61 H61B 0.9900
C62 C63 1.442(9)
C62 C64 1.525(7)
C62 H62 1.0000
C63 H63A 0.9800
C63 H63B 0.9800
C63 H63C 0.9800
C64 H64A 0.9800
C64 H64B 0.9800
C64 H64C 0.9800
C65 C66 1.537(6)
C65 Al4 1.995(4)
C65 H65A 0.9900
C65 H65B 0.9900
C66 C67 1.510(7)
C66 C68 1.539(6)
C66 H66 1.0000
C67 H67A 0.9800
C67 H67B 0.9800
C67 H67C 0.9800
C68 H68A 0.9800
C68 H68B 0.9800
C68 H68C 0.9800
C69 C70 1.532(6)
C69 Al4 2.010(5)
C69 H69A 0.9900
C69 H69B 0.9900
C70 C72 1.513(8)
C70 C71 1.527(7)
C70 H70 1.0000
C71 H71A 0.9800
C71 H71B 0.9800
C71 H71C 0.9800
C72 H72A 0.9800
C72 H72B 0.9800
C72 H72C 0.9800
N1 Al1 2.069(4)
N2 Al3 2.054(4)
O1 Al1 1.827(3)
O1 Al2 1.932(3)
O2 Al3 1.831(3)
O2 Al4 1.924(3)

loop_
_geom_torsion_atom_site_label_1
_geom_torsion_atom_site_label_2
_geom_torsion_atom_site_label_3
_geom_torsion_atom_site_label_4
_geom_torsion
O1 C1 C2 N1 38.8(4)
N1 C3 C4 C9 87.6(5)
N1 C3 C4 C5 -95.2(5)
C9 C4 C5 C6 -1.6(6)
C3 C4 C5 C6 -178.8(4)
C4 C5 C6 C7 0.2(7)
C5 C6 C7 C8 1.0(7)
C6 C7 C8 C9 -0.8(7)
C7 C8 C9 C4 -0.7(7)
C5 C4 C9 C8 1.8(6)
C3 C4 C9 C8 179.1(4)
N1 C10 C11 C12 133.4(4)
N1 C10 C11 C16 -51.4(5)
C16 C11 C12 C13 1.2(7)
C10 C11 C12 C13 176.7(4)
C11 C12 C13 C14 0.2(7)
C12 C13 C14 C15 -1.1(7)
C13 C14 C15 C16 0.4(7)
C14 C15 C16 C11 1.1(7)
C12 C11 C16 C15 -1.9(7)
C10 C11 C16 C15 -177.2(4)
Al1 C17 C18 C20 62.8(5)
Al1 C17 C18 C19 -173.3(4)
Al1 C21 C22 C24 71.8(5)
Al1 C21 C22 C23 -163.5(4)
Al2 C25 C26 C28 78.2(5)
Al2 C25 C26 C27 -159.3(4)
Al2 C29 C30 C32 65.4(5)
Al2 C29 C30 C31 -170.6(3)
Al2 C33 C34 C36 63.8(5)
Al2 C33 C34 C35 -59.3(5)
O2 C37 C38 N2 -37.2(5)
N2 C39 C40 C41 49.6(6)
N2 C39 C40 C45 -135.8(4)
C45 C40 C41 C42 0.8(6)
C39 C40 C41 C42 175.3(4)
C40 C41 C42 C43 -0.7(7)
C41 C42 C43 C44 0.3(7)
C42 C43 C44 C45 -0.2(7)
C43 C44 C45 C40 0.3(7)
C41 C40 C45 C44 -0.6(6)
C39 C40 C45 C44 -175.4(4)
N2 C46 C47 C52 -89.9(5)
N2 C46 C47 C48 92.6(5)
C52 C47 C48 C49 0.7(7)
C46 C47 C48 C49 178.3(4)
C47 C48 C49 C50 0.5(7)
C48 C49 C50 C51 -1.1(7)
C49 C50 C51 C52 0.5(7)
C48 C47 C52 C51 -1.3(7)
C46 C47 C52 C51 -178.9(4)
C50 C51 C52 C47 0.7(7)
Al3 C53 C54 C55 -160.0(3)
Al3 C53 C54 C56 75.9(4)
Al3 C57 C58 C60 63.0(5)
Al3 C57 C58 C59 -174.5(3)
Al4 C61 C62 C63 -166.7(5)
Al4 C61 C62 C64 67.6(6)
Al4 C65 C66 C67 -69.9(5)
Al4 C65 C66 C68 166.0(4)
Al4 C69 C70 C72 -80.1(5)
Al4 C69 C70 C71 155.6(4)
C1 C2 N1 C10 -171.4(3)
C1 C2 N1 C3 67.1(4)
C1 C2 N1 Al1 -48.2(3)
C11 C10 N1 C2 178.4(3)
C11 C10 N1 C3 -60.2(5)
C11 C10 N1 Al1 70.9(4)
C4 C3 N1 C2 54.1(4)
C4 C3 N1 C10 -63.6(4)
C4 C3 N1 Al1 160.7(3)
C37 C38 N2 C39 170.3(3)
C37 C38 N2 C46 -67.6(4)
C37 C38 N2 Al3 46.6(4)
C40 C39 N2 C38 176.0(4)
C40 C39 N2 C46 53.5(5)
C40 C39 N2 Al3 -75.6(4)
C47 C46 N2 C38 -53.6(5)
C47 C46 N2 C39 64.7(5)
C47 C46 N2 Al3 -160.8(3)
C2 C1 O1 Al1 -4.5(4)
C2 C1 O1 Al2 -163.6(3)
C38 C37 O2 Al3 4.3(4)
C38 C37 O2 Al4 165.2(3)
C1 O1 Al1 C17 85.1(3)
Al2 O1 Al1 C17 -120.6(2)
C1 O1 Al1 C21 -131.6(3)
Al2 O1 Al1 C21 22.6(3)
C1 O1 Al1 N1 -19.7(3)
Al2 O1 Al1 N1 134.6(2)
C37 O2 Al3 C53 133.1(3)
Al4 O2 Al3 C53 -22.4(3)
C37 O2 Al3 C57 -85.0(3)
Al4 O2 Al3 C57 119.4(2)
C37 O2 Al3 N2 19.2(3)
Al4 O2 Al3 N2 -136.3(2)
